data_7017573
loop_
_publ_author_name
'Daumann, Lena J.'
'Dalle, Kristian E.'
'Schenk, Gerhard'
'McGeary, Ross P.'
'Bernhardt, Paul V.'
'Ollis, David L.'
'Gahan, Lawrence R.'

_publ_section_title
;
 The role of Zn-OR and Zn-OH nucleophiles and the influence of
 para-substituents in the reactions of binuclear phosphatase mimetics.
;
_journal_issue 6
_journal_name_full 'Dalton transactions (Cambridge, England : 2003)'
_journal_page_first 1695
_journal_page_last 1708
_journal_paper_doi 10.1039/c1dt11187f
_journal_volume 41
_journal_year 2012
_chemical_compound_source 'synthesis as described'
_chemical_formula_moiety 'C30 H38 Br1 F6 N4 O7 P1 Zn2'
_chemical_formula_sum 'C30 H38 Br F6 N4 O7 P Zn2'
_chemical_formula_weight 922.26
_chemical_name_systematic
;
?
;
_space_group_IT_number 2
_symmetry_cell_setting triclinic
_symmetry_Int_Tables_number 2
_symmetry_space_group_name_Hall '-P 1'
_symmetry_space_group_name_H-M 'P -1'
_atom_sites_solution_hydrogens geom
_atom_sites_solution_primary direct
_atom_sites_solution_secondary difmap
_audit_conform_dict_location ftp://ftp.iucr.org/pub/cif_core.dic
_audit_conform_dict_name cif_core.dic
_audit_conform_dict_version 2.3
_audit_creation_date 2011-06-15T18:15:19-00:00
_audit_creation_method 'WinGX routine CIF_UPDATE'
_cell_angle_alpha 99.071(5)
_cell_angle_beta 91.761(4)
_cell_angle_gamma 102.970(5)
_cell_formula_units_Z 2
_cell_length_a 8.9022(5)
_cell_length_b 13.1115(7)
_cell_length_c 16.6071(9)
_cell_measurement_reflns_used 7385
_cell_measurement_temperature 293(2)
_cell_measurement_theta_max 60.2702
_cell_measurement_theta_min 3.5044
_cell_measurement_wavelength 1.54184
_cell_volume 1860.92(18)
_computing_cell_refinement
;
CrysAlisPro, Oxford Diffraction Ltd.,
Version 1.171.33.66 (release 28-04-2010 CrysAlis171 .NET)
(compiled Apr 28 2010,14:27:37)
;
_computing_data_collection
;
CrysAlisPro, Oxford Diffraction Ltd.,
Version 1.171.33.66 (release 28-04-2010 CrysAlis171 .NET)
(compiled Apr 28 2010,14:27:37)
;
_computing_data_reduction
;
CrysAlisPro, Oxford Diffraction Ltd.,
Version 1.171.33.66 (release 28-04-2010 CrysAlis171 .NET)
(compiled Apr 28 2010,14:27:37)
;
_computing_molecular_graphics 'Ortep-3 for Windows (Farrugia, 1997)'
_computing_publication_material 'WinGX publication routines (Farrugia, 1999)'
_computing_structure_refinement 'SHELXL-97 (Sheldrick, 1997)'
_computing_structure_solution 'SHELXS-86 (Sheldrick, 1986)'
_diffrn_ambient_temperature 293(2)
_diffrn_detector_area_resol_mean 16.0696
_diffrn_measured_fraction_theta_full 0.989
_diffrn_measured_fraction_theta_max 0.989
_diffrn_measurement_device_type 'Xcalibur, Sapphire3, Gemini ultra'
_diffrn_measurement_method '\w scans'
_diffrn_orient_matrix_UB_11 -0.0318582
_diffrn_orient_matrix_UB_12 -0.0966754
_diffrn_orient_matrix_UB_13 0.0442823
_diffrn_orient_matrix_UB_21 -0.0282703
_diffrn_orient_matrix_UB_22 -0.0749543
_diffrn_orient_matrix_UB_23 -0.0830912
_diffrn_orient_matrix_UB_31 0.1728335
_diffrn_orient_matrix_UB_32 -0.0008134
_diffrn_orient_matrix_UB_33 0.001235
_diffrn_radiation_monochromator graphite
_diffrn_radiation_probe x-ray
_diffrn_radiation_type CuK\a
_diffrn_radiation_wavelength 1.5418
_diffrn_reflns_av_R_equivalents 0
_diffrn_reflns_av_unetI/netI 0.0357
_diffrn_reflns_limit_h_max 9
_diffrn_reflns_limit_h_min -9
_diffrn_reflns_limit_k_max 14
_diffrn_reflns_limit_k_min -14
_diffrn_reflns_limit_l_max 18
_diffrn_reflns_limit_l_min -18
_diffrn_reflns_number 19461
_diffrn_reflns_theta_full 60.57
_diffrn_reflns_theta_max 60.57
_diffrn_reflns_theta_min 3.51
_exptl_absorpt_coefficient_mu 3.954
_exptl_absorpt_correction_T_max 1
_exptl_absorpt_correction_T_min 0.8732
_exptl_absorpt_correction_type multi-scan
_exptl_absorpt_process_details
;
CrysAlisPro, Oxford Diffraction Ltd.,
Version 1.171.33.66 (release 28-04-2010 CrysAlis171 .NET)
(compiled Apr 28 2010,14:27:37)
Empirical absorption correction using spherical harmonics,
implemented in SCALE3 ABSPACK scaling algorithm.
;
_exptl_crystal_colour colourless
_exptl_crystal_density_diffrn 1.646
_exptl_crystal_density_method 'not measured'
_exptl_crystal_description prism
_exptl_crystal_F_000 932
_exptl_crystal_size_max 0.15
_exptl_crystal_size_mid 0.15
_exptl_crystal_size_min 0.07
_refine_diff_density_max 0.629
_refine_diff_density_min -0.613
_refine_diff_density_rms 0.092
_refine_ls_extinction_method none
_refine_ls_goodness_of_fit_ref 1.042
_refine_ls_hydrogen_treatment constr
_refine_ls_matrix_type full
_refine_ls_number_parameters 478
_refine_ls_number_reflns 19461
_refine_ls_number_restraints 6
_refine_ls_restrained_S_all 1.042
_refine_ls_R_factor_all 0.0924
_refine_ls_R_factor_gt 0.07
_refine_ls_shift/su_max 0.001
_refine_ls_shift/su_mean 0
_refine_ls_structure_factor_coef Fsqd
_refine_ls_weighting_details 'calc w=1/[\s^2^(Fo^2^)+(0.1181P)^2^+2.6022P] where P=(Fo^2^+2Fc^2^)/3'
_refine_ls_weighting_scheme calc
_refine_ls_wR_factor_gt 0.1872
_refine_ls_wR_factor_ref 0.2067
_reflns_number_gt 14871
_reflns_number_total 19461
_reflns_threshold_expression >2sigma(I)
_cod_data_source_file c1dt11187f.txt
_cod_data_source_block 593_twin1_hklf4
_cod_database_code 7017573

loop_
_symmetry_equiv_pos_as_xyz
'x, y, z'
'-x, -y, -z'

loop_
_atom_site_label
_atom_site_type_symbol
_atom_site_fract_x
_atom_site_fract_y
_atom_site_fract_z
_atom_site_U_iso_or_equiv
_atom_site_adp_type
_atom_site_occupancy
_atom_site_symmetry_multiplicity
_atom_site_calc_flag
_atom_site_refinement_flags
C1 C 0.8030(6) -0.0162(4) 0.5736(3) 0.0671(13) Uani 1 1 d .
C2 C 0.9426(6) 0.0104(4) 0.6194(3) 0.0641(12) Uani 1 1 d .
H2 H 1.0125 -0.0327 0.6117 0.077 Uiso 1 1 calc R
C3 C 0.9770(5) 0.1029(4) 0.6775(3) 0.0584(11) Uani 1 1 d .
C4 C 0.8753(5) 0.1693(4) 0.6867(3) 0.0566(11) Uani 1 1 d .
C5 C 0.7317(5) 0.1390(4) 0.6404(3) 0.0652(12) Uani 1 1 d .
C6 C 0.6991(6) 0.0460(4) 0.5840(3) 0.0683(13) Uani 1 1 d .
H6 H 0.6053 0.0258 0.5529 0.082 Uiso 1 1 calc R
C7 C 1.1294(5) 0.1359(4) 0.7286(3) 0.0637(12) Uani 1 1 d .
H7A H 1.1913 0.0848 0.7127 0.076 Uiso 1 1 calc R
H7B H 1.1858 0.2046 0.7184 0.076 Uiso 1 1 calc R
C8 C 1.0186(6) 0.0390(4) 0.8378(4) 0.0762(14) Uani 1 1 d .
H8A H 1.0439 -0.0182 0.8001 0.091 Uiso 1 1 calc R
H8B H 1.0546 0.0335 0.8923 0.091 Uiso 1 1 calc R
C9 C 0.8498(7) 0.0234(5) 0.8348(4) 0.0937(18) Uani 1 1 d .
H9A H 0.8081 0.0109 0.7785 0.112 Uiso 1 1 calc R
H9B H 0.8041 -0.0376 0.8595 0.112 Uiso 1 1 calc R
C10 C 0.6555(11) 0.1089(9) 0.8745(8) 0.174(5) Uani 1 1 d .
H10A H 0.6329 0.1717 0.9048 0.261 Uiso 1 1 calc R
H10B H 0.6055 0.0481 0.8972 0.261 Uiso 1 1 calc R
H10C H 0.6185 0.1006 0.8184 0.261 Uiso 1 1 calc R
C11 C 1.2579(5) 0.1774(5) 0.8652(3) 0.0735(14) Uani 1 1 d .
H11A H 1.3246 0.233 0.8421 0.088 Uiso 1 1 calc R
H11B H 1.3071 0.1181 0.8626 0.088 Uiso 1 1 calc R
C12 C 1.2343(6) 0.2178(4) 0.9524(3) 0.0757(15) Uani 1 1 d .
C13 C 1.3251(7) 0.2056(5) 1.0179(4) 0.0906(18) Uani 1 1 d .
H13 H 1.4012 0.1675 1.009 0.109 Uiso 1 1 calc R
C14 C 1.3029(10) 0.2493(6) 1.0951(4) 0.107(2) Uani 1 1 d .
H14 H 1.3649 0.2423 1.1391 0.128 Uiso 1 1 calc R
C15 C 1.1902(12) 0.3031(7) 1.1078(4) 0.121(3) Uani 1 1 d .
H15 H 1.1749 0.334 1.1604 0.145 Uiso 1 1 calc R
C16 C 1.0962(9) 0.3117(5) 1.0406(4) 0.0982(19) Uani 1 1 d .
H16 H 1.0167 0.3469 1.0489 0.118 Uiso 1 1 calc R
C17 C 0.6200(5) 0.2088(4) 0.6526(4) 0.0722(14) Uani 1 1 d .
H17A H 0.5246 0.1741 0.6201 0.087 Uiso 1 1 calc R
H17B H 0.5966 0.2183 0.7096 0.087 Uiso 1 1 calc R
C18 C 0.7223(6) 0.3096(5) 0.5436(3) 0.0730(14) Uani 1 1 d .
H18A H 0.7011 0.3708 0.5234 0.088 Uiso 1 1 calc R
H18B H 0.6565 0.2466 0.5109 0.088 Uiso 1 1 calc R
C19 C 0.8879(6) 0.3071(5) 0.5313(3) 0.0804(15) Uani 1 1 d .
H19A H 0.9055 0.2387 0.5387 0.097 Uiso 1 1 calc R
H19B H 0.9126 0.3183 0.4765 0.097 Uiso 1 1 calc R
C20 C 1.1354(8) 0.4114(8) 0.5786(5) 0.136(3) Uani 1 1 d .
H20A H 1.1876 0.4675 0.6213 0.204 Uiso 1 1 calc R
H20B H 1.1524 0.4335 0.5265 0.204 Uiso 1 1 calc R
H20C H 1.175 0.3494 0.5805 0.204 Uiso 1 1 calc R
C21 C 0.5698(6) 0.3808(5) 0.6443(4) 0.0807(15) Uani 1 1 d .
H21A H 0.5242 0.371 0.6957 0.097 Uiso 1 1 calc R
H21B H 0.4875 0.3588 0.6012 0.097 Uiso 1 1 calc R
C22 C 0.6445(6) 0.4972(5) 0.6476(3) 0.0737(14) Uani 1 1 d .
C23 C 0.5712(7) 0.5708(5) 0.6260(4) 0.0866(17) Uani 1 1 d .
H23 H 0.4682 0.55 0.6062 0.104 Uiso 1 1 calc R
C24 C 0.6479(8) 0.6742(6) 0.6334(4) 0.0973(19) Uani 1 1 d .
H24 H 0.5975 0.7244 0.6192 0.117 Uiso 1 1 calc R
C25 C 0.8031(8) 0.7043(5) 0.6625(4) 0.0905(17) Uani 1 1 d .
H25 H 0.8583 0.7745 0.6677 0.109 Uiso 1 1 calc R
C26 C 0.8710(6) 0.6281(5) 0.6829(3) 0.0723(13) Uani 1 1 d .
H26 H 0.9747 0.6472 0.7013 0.087 Uiso 1 1 calc R
C27 C 0.7535(6) 0.3988(4) 0.8870(4) 0.0739(14) Uani 1 1 d .
C28 C 0.6470(9) 0.4320(6) 0.9472(4) 0.105(2) Uani 1 1 d .
H28A H 0.6723 0.4146 0.9992 0.158 Uiso 1 1 calc R
H28B H 0.5426 0.3958 0.9288 0.158 Uiso 1 1 calc R
H28C H 0.6571 0.5073 0.9526 0.158 Uiso 1 1 calc R
C29 C 1.1872(6) 0.4752(5) 0.8041(3) 0.0730(14) Uani 1 1 d .
C30 C 1.3345(7) 0.5596(6) 0.8138(4) 0.103(2) Uani 1 1 d .
H30D H 1.4094 0.5405 0.8479 0.155 Uiso 1 1 calc R
H30E H 1.315 0.6261 0.8387 0.155 Uiso 1 1 calc R
H30F H 1.3735 0.566 0.7612 0.155 Uiso 1 1 calc R
N1 N 0.6800(4) 0.3145(3) 0.6295(2) 0.0631(10) Uani 1 1 d .
N2 N 0.7946(5) 0.5265(4) 0.6775(2) 0.0682(10) Uani 1 1 d .
N3 N 1.1048(4) 0.1425(3) 0.8174(2) 0.0597(9) Uani 1 1 d .
N4 N 1.1210(5) 0.2697(3) 0.9651(2) 0.0729(11) Uani 1 1 d .
O1 O 0.9063(3) 0.2600(3) 0.74120(18) 0.0635(8) Uani 1 1 d .
O2 O 0.8550(5) 0.3567(3) 0.9127(2) 0.0854(11) Uani 1 1 d .
O3 O 0.7369(4) 0.4147(3) 0.8158(2) 0.0810(10) Uani 1 1 d .
O4 O 0.9814(4) 0.3883(3) 0.5893(2) 0.0836(11) Uani 1 1 d .
O5 O 0.8150(4) 0.1180(3) 0.8790(3) 0.0941(12) Uani 1 1 d .
O6 O 1.1837(4) 0.3952(3) 0.8362(2) 0.0794(10) Uani 1 1 d .
O7 O 1.0767(4) 0.4933(3) 0.7644(2) 0.0813(10) Uani 1 1 d .
Zn1 Zn 0.99876(7) 0.27665(5) 0.85565(4) 0.0642(2) Uani 1 1 d .
Zn2 Zn 0.87386(7) 0.40057(5) 0.71818(4) 0.06270(19) Uani 1 1 d .
Br1 Br 0.75801(7) -0.14213(5) 0.49330(4) 0.0868(2) Uani 1 1 d .
P1 P 0.67195(19) 0.15294(14) 0.28986(11) 0.0894(5) Uani 1 1 d .
F1 F 0.6398(7) 0.0338(4) 0.2503(4) 0.181(3) Uani 1 1 d .
F6 F 0.7066(5) 0.2740(3) 0.3318(3) 0.1187(12) Uani 1 1 d .
F2 F 0.7883(12) 0.1883(8) 0.2218(6) 0.183(4) Uani 0.763(12) 1 d PD
F3 F 0.8184(8) 0.1442(5) 0.3414(7) 0.147(4) Uani 0.763(12) 1 d PD
F4 F 0.5719(10) 0.1343(6) 0.3640(4) 0.143(3) Uani 0.763(12) 1 d PD
F5 F 0.5314(8) 0.1701(6) 0.2406(5) 0.141(4) Uani 0.763(12) 1 d PD
F2' F 0.652(3) 0.176(2) 0.2026(11) 0.152(10) Uiso 0.237(12) 1 d PD
F3' F 0.8387(18) 0.1533(19) 0.2805(17) 0.125(8) Uiso 0.237(12) 1 d PD
F4' F 0.678(3) 0.101(2) 0.3725(10) 0.138(9) Uiso 0.237(12) 1 d PD
F5' F 0.4843(17) 0.1237(18) 0.2970(15) 0.127(8) Uiso 0.237(12) 1 d PD

loop_
_atom_site_aniso_label
_atom_site_aniso_U_11
_atom_site_aniso_U_22
_atom_site_aniso_U_33
_atom_site_aniso_U_23
_atom_site_aniso_U_13
_atom_site_aniso_U_12
C1 0.073(3) 0.055(3) 0.062(3) 0.004(2) -0.008(2) -0.004(2)
C2 0.071(3) 0.062(3) 0.057(3) 0.011(2) 0.000(2) 0.011(2)
C3 0.057(3) 0.061(3) 0.057(3) 0.012(2) -0.0055(19) 0.013(2)
C4 0.057(3) 0.058(3) 0.051(3) 0.013(2) -0.0058(18) 0.005(2)
C5 0.057(3) 0.065(3) 0.070(3) 0.018(2) -0.009(2) 0.003(2)
C6 0.064(3) 0.064(3) 0.069(3) 0.013(2) -0.019(2) 0.000(2)
C7 0.058(3) 0.062(3) 0.072(3) 0.016(2) -0.006(2) 0.015(2)
C8 0.090(4) 0.059(3) 0.080(4) 0.022(3) -0.006(3) 0.011(3)
C9 0.091(4) 0.076(4) 0.108(5) 0.026(3) -0.003(3) 0.000(3)
C10 0.119(7) 0.137(9) 0.242(13) 0.008(8) 0.056(7) -0.011(6)
C11 0.055(3) 0.085(4) 0.077(3) 0.017(3) -0.016(2) 0.011(2)
C12 0.084(4) 0.065(3) 0.063(3) 0.018(2) -0.024(2) -0.015(3)
C13 0.094(4) 0.093(4) 0.078(4) 0.027(3) -0.029(3) 0.002(3)
C14 0.134(6) 0.095(5) 0.073(5) 0.028(4) -0.038(4) -0.015(4)
C15 0.182(8) 0.107(6) 0.051(4) 0.008(3) -0.020(4) -0.006(6)
C16 0.144(6) 0.085(4) 0.058(4) 0.010(3) -0.006(3) 0.014(4)
C17 0.054(3) 0.071(3) 0.088(4) 0.020(3) -0.010(2) 0.005(2)
C18 0.068(3) 0.081(4) 0.063(3) 0.007(2) -0.016(2) 0.010(2)
C19 0.085(4) 0.084(4) 0.068(3) 0.005(3) -0.003(3) 0.018(3)
C20 0.074(5) 0.166(8) 0.135(7) -0.026(6) 0.022(4) -0.004(4)
C21 0.062(3) 0.087(4) 0.098(4) 0.029(3) -0.002(3) 0.020(3)
C22 0.070(3) 0.084(4) 0.077(3) 0.030(3) 0.011(2) 0.026(3)
C23 0.071(3) 0.097(5) 0.110(5) 0.044(4) 0.017(3) 0.037(3)
C24 0.100(5) 0.099(5) 0.119(5) 0.055(4) 0.026(4) 0.050(4)
C25 0.109(5) 0.074(4) 0.100(4) 0.029(3) 0.015(3) 0.035(3)
C26 0.072(3) 0.073(4) 0.072(3) 0.011(3) 0.010(2) 0.018(3)
C27 0.077(3) 0.066(3) 0.082(4) 0.012(3) 0.013(3) 0.022(3)
C28 0.123(5) 0.103(5) 0.101(5) 0.025(4) 0.029(4) 0.044(4)
C29 0.076(3) 0.069(3) 0.063(3) 0.016(3) -0.016(2) -0.007(3)
C30 0.090(4) 0.101(5) 0.105(5) 0.043(4) -0.031(3) -0.018(3)
N1 0.055(2) 0.062(2) 0.072(3) 0.0163(19) -0.0065(17) 0.0115(18)
N2 0.071(3) 0.070(3) 0.069(3) 0.0161(19) 0.0035(19) 0.023(2)
N3 0.059(2) 0.062(2) 0.057(2) 0.0117(17) -0.0121(16) 0.0120(17)
N4 0.092(3) 0.064(3) 0.057(3) 0.0097(19) -0.012(2) 0.009(2)
O1 0.0637(18) 0.064(2) 0.0606(19) 0.0061(15) -0.0136(14) 0.0149(14)
O2 0.110(3) 0.083(3) 0.064(2) 0.0066(18) 0.0022(19) 0.029(2)
O3 0.093(3) 0.088(3) 0.075(3) 0.0217(19) 0.0203(18) 0.041(2)
O4 0.062(2) 0.106(3) 0.073(2) 0.004(2) -0.0016(16) 0.0081(19)
O5 0.070(3) 0.078(3) 0.128(3) 0.014(2) 0.017(2) 0.0044(19)
O6 0.072(2) 0.073(2) 0.085(2) 0.0267(19) -0.0183(17) -0.0046(17)
O7 0.076(2) 0.067(2) 0.096(3) 0.0249(19) -0.0242(19) 0.0020(17)
Zn1 0.0714(4) 0.0605(4) 0.0575(4) 0.0093(3) -0.0092(3) 0.0108(3)
Zn2 0.0609(4) 0.0610(4) 0.0651(4) 0.0124(3) -0.0082(3) 0.0125(3)
Br1 0.1035(4) 0.0704(4) 0.0709(4) -0.0021(3) -0.0123(3) 0.0000(3)
P1 0.0854(10) 0.0844(11) 0.1025(12) 0.0109(9) -0.0044(9) 0.0332(8)
F1 0.163(4) 0.100(3) 0.260(7) -0.050(4) -0.073(4) 0.060(3)
F6 0.129(3) 0.092(3) 0.134(3) 0.003(2) -0.009(2) 0.036(2)
F2 0.182(9) 0.213(9) 0.147(7) 0.004(6) 0.069(6) 0.043(6)
F3 0.111(5) 0.120(5) 0.206(9) 0.008(5) -0.064(5) 0.041(4)
F4 0.163(7) 0.128(5) 0.147(6) 0.046(4) 0.039(5) 0.032(4)
F5 0.146(6) 0.139(5) 0.144(6) -0.018(4) -0.066(5) 0.083(4)

loop_
_atom_type_symbol
_atom_type_description
_atom_type_scat_dispersion_real
_atom_type_scat_dispersion_imag
_atom_type_scat_source
C C 0.0181 0.0091 'International Tables Vol C Tables 4.2.6.8 and 6.1.1.4'
H H 0 0 'International Tables Vol C Tables 4.2.6.8 and 6.1.1.4'
N N 0.0311 0.018 'International Tables Vol C Tables 4.2.6.8 and 6.1.1.4'
O O 0.0492 0.0322 'International Tables Vol C Tables 4.2.6.8 and 6.1.1.4'
F F 0.0727 0.0534 'International Tables Vol C Tables 4.2.6.8 and 6.1.1.4'
P P 0.2955 0.4335 'International Tables Vol C Tables 4.2.6.8 and 6.1.1.4'
Zn Zn -1.5491 0.6778 'International Tables Vol C Tables 4.2.6.8 and 6.1.1.4'
Br Br -0.6763 1.2805 'International Tables Vol C Tables 4.2.6.8 and 6.1.1.4'

loop_
_geom_angle_atom_site_label_1
_geom_angle_atom_site_label_2
_geom_angle_atom_site_label_3
_geom_angle
C6 C1 C2 121.3(4)
C6 C1 Br1 119.9(3)
C2 C1 Br1 118.7(4)
C1 C2 C3 119.0(5)
C1 C2 H2 120.5
C3 C2 H2 120.5
C4 C3 C2 120.4(4)
C4 C3 C7 118.7(4)
C2 C3 C7 120.9(4)
O1 C4 C3 121.8(4)
O1 C4 C5 118.7(4)
C3 C4 C5 119.4(4)
C6 C5 C4 119.1(5)
C6 C5 C17 121.6(4)
C4 C5 C17 119.3(4)
C1 C6 C5 120.6(4)
C1 C6 H6 119.7
C5 C6 H6 119.7
N3 C7 C3 111.2(4)
N3 C7 H7A 109.4
C3 C7 H7A 109.4
N3 C7 H7B 109.4
C3 C7 H7B 109.4
H7A C7 H7B 108
C9 C8 N3 115.2(4)
C9 C8 H8A 108.5
N3 C8 H8A 108.5
C9 C8 H8B 108.5
N3 C8 H8B 108.5
H8A C8 H8B 107.5
O5 C9 C8 107.8(5)
O5 C9 H9A 110.2
C8 C9 H9A 110.2
O5 C9 H9B 110.2
C8 C9 H9B 110.2
H9A C9 H9B 108.5
O5 C10 H10A 109.5
O5 C10 H10B 109.5
H10A C10 H10B 109.5
O5 C10 H10C 109.5
H10A C10 H10C 109.5
H10B C10 H10C 109.5
N3 C11 C12 109.3(4)
N3 C11 H11A 109.8
C12 C11 H11A 109.8
N3 C11 H11B 109.8
C12 C11 H11B 109.8
H11A C11 H11B 108.3
N4 C12 C13 120.3(6)
N4 C12 C11 116.6(4)
C13 C12 C11 123.1(6)
C14 C13 C12 120.0(7)
C14 C13 H13 120
C12 C13 H13 120
C15 C14 C13 119.8(6)
C15 C14 H14 120.1
C13 C14 H14 120.1
C14 C15 C16 119.3(7)
C14 C15 H15 120.4
C16 C15 H15 120.4
N4 C16 C15 120.2(7)
N4 C16 H16 119.9
C15 C16 H16 119.9
N1 C17 C5 112.7(4)
N1 C17 H17A 109
C5 C17 H17A 109
N1 C17 H17B 109
C5 C17 H17B 109
H17A C17 H17B 107.8
N1 C18 C19 114.6(4)
N1 C18 H18A 108.6
C19 C18 H18A 108.6
N1 C18 H18B 108.6
C19 C18 H18B 108.6
H18A C18 H18B 107.6
O4 C19 C18 107.9(4)
O4 C19 H19A 110.1
C18 C19 H19A 110.1
O4 C19 H19B 110.1
C18 C19 H19B 110.1
H19A C19 H19B 108.4
O4 C20 H20A 109.5
O4 C20 H20B 109.5
H20A C20 H20B 109.5
O4 C20 H20C 109.5
H20A C20 H20C 109.5
H20B C20 H20C 109.5
N1 C21 C22 112.0(4)
N1 C21 H21A 109.2
C22 C21 H21A 109.2
N1 C21 H21B 109.2
C22 C21 H21B 109.2
H21A C21 H21B 107.9
N2 C22 C23 120.5(6)
N2 C22 C21 114.4(4)
C23 C22 C21 125.0(5)
C24 C23 C22 120.4(6)
C24 C23 H23 119.8
C22 C23 H23 119.8
C23 C24 C25 119.4(5)
C23 C24 H24 120.3
C25 C24 H24 120.3
C26 C25 C24 118.0(6)
C26 C25 H25 121
C24 C25 H25 121
N2 C26 C25 122.8(5)
N2 C26 H26 118.6
C25 C26 H26 118.6
O3 C27 O2 125.1(5)
O3 C27 C28 118.3(5)
O2 C27 C28 116.6(6)
C27 C28 H28A 109.5
C27 C28 H28B 109.5
H28A C28 H28B 109.5
C27 C28 H28C 109.5
H28A C28 H28C 109.5
H28B C28 H28C 109.5
O6 C29 O7 125.8(5)
O6 C29 C30 118.3(5)
O7 C29 C30 115.9(5)
C29 C30 H30D 109.5
C29 C30 H30E 109.5
H30D C30 H30E 109.5
C29 C30 H30F 109.5
H30D C30 H30F 109.5
H30E C30 H30F 109.5
C21 N1 C17 111.0(4)
C21 N1 C18 109.3(4)
C17 N1 C18 113.8(4)
C21 N1 Zn2 101.7(3)
C17 N1 Zn2 107.7(3)
C18 N1 Zn2 112.8(3)
C26 N2 C22 118.9(4)
C26 N2 Zn2 128.0(3)
C22 N2 Zn2 113.0(4)
C7 N3 C11 109.3(4)
C7 N3 C8 112.4(4)
C11 N3 C8 109.7(4)
C7 N3 Zn1 108.3(3)
C11 N3 Zn1 102.1(3)
C8 N3 Zn1 114.5(3)
C16 N4 C12 120.4(5)
C16 N4 Zn1 126.6(4)
C12 N4 Zn1 113.0(3)
C4 O1 Zn1 125.0(3)
C4 O1 Zn2 124.8(3)
Zn1 O1 Zn2 110.21(14)
C27 O2 Zn1 132.6(4)
C27 O3 Zn2 131.1(3)
C20 O4 C19 116.5(5)
C20 O4 Zn2 124.4(4)
C19 O4 Zn2 111.5(3)
C10 O5 C9 109.8(6)
C10 O5 Zn1 122.7(6)
C9 O5 Zn1 111.3(3)
C29 O6 Zn1 130.4(3)
C29 O7 Zn2 131.8(3)
O2 Zn1 O1 97.86(14)
O2 Zn1 O6 103.46(17)
O1 Zn1 O6 92.35(14)
O2 Zn1 N4 94.02(17)
O1 Zn1 N4 167.80(16)
O6 Zn1 N4 87.56(15)
O2 Zn1 N3 157.93(17)
O1 Zn1 N3 89.66(13)
O6 Zn1 N3 96.89(16)
N4 Zn1 N3 78.25(15)
O2 Zn1 O5 85.58(16)
O1 Zn1 O5 91.14(15)
O6 Zn1 O5 169.75(15)
N4 Zn1 O5 87.00(17)
N3 Zn1 O5 73.49(14)
O7 Zn2 O1 99.09(13)
O7 Zn2 O3 102.17(17)
O1 Zn2 O3 91.79(14)
O7 Zn2 N2 93.76(16)
O1 Zn2 N2 166.91(15)
O3 Zn2 N2 87.91(15)
O7 Zn2 N1 160.90(16)
O1 Zn2 N1 89.33(13)
O3 Zn2 N1 94.61(16)
N2 Zn2 N1 77.66(16)
O7 Zn2 O4 87.34(15)
O1 Zn2 O4 95.33(14)
O3 Zn2 O4 167.09(14)
N2 Zn2 O4 82.72(15)
N1 Zn2 O4 74.76(14)
F3' P1 F2' 91.7(10)
F3' P1 F5 139.5(11)
F2' P1 F5 47.9(10)
F3' P1 F1 85.5(10)
F2' P1 F1 86.4(11)
F5 P1 F1 92.2(3)
F3' P1 F4 130.0(11)
F2' P1 F4 138.3(11)
F5 P1 F4 90.5(5)
F1 P1 F4 95.4(4)
F3' P1 F3 40.0(8)
F2' P1 F3 131.5(10)
F5 P1 F3 176.0(4)
F1 P1 F3 91.7(3)
F4 P1 F3 90.1(5)
F3' P1 F6 94.0(9)
F2' P1 F6 94.7(10)
F5 P1 F6 88.9(3)
F1 P1 F6 178.8(3)
F4 P1 F6 84.1(3)
F3 P1 F6 87.2(3)
F3' P1 F2 47.4(9)
F2' P1 F2 45.4(8)
F5 P1 F2 92.5(5)
F1 P1 F2 92.4(5)
F4 P1 F2 171.5(5)
F3 P1 F2 86.4(5)
F6 P1 F2 88.0(4)
F3' P1 F4' 89.7(10)
F2' P1 F4' 167.0(14)
F5 P1 F4' 129.8(8)
F1 P1 F4' 80.8(9)
F4 P1 F4' 41.8(7)
F3 P1 F4' 51.9(8)
F6 P1 F4' 98.1(9)
F2 P1 F4' 137.1(9)
F3' P1 F5' 167.2(12)
F2' P1 F5' 91.3(10)
F5 P1 F5' 45.2(7)
F1 P1 F5' 82.2(8)
F4 P1 F5' 48.2(8)
F3 P1 F5' 136.5(9)
F6 P1 F5' 98.2(8)
F2 P1 F5' 136.6(9)
F4' P1 F5' 84.6(8)
F2' F2 F3' 123.8(12)
F2' F2 P1 64.3(7)
F3' F2 P1 61.6(7)
F3' F3 F4' 127.7(14)
F3' F3 P1 66.1(9)
F4' F3 P1 66.2(8)
F4' F4 F5' 128.0(13)
F4' F4 P1 72.4(8)
F5' F4 P1 69.2(8)
F5' F5 F2' 132.6(14)
F5' F5 P1 71.2(7)
F2' F5 P1 65.6(9)
F2 F2' F5 135.0(15)
F2 F2' P1 70.3(9)
F5 F2' P1 66.5(8)
F3 F3' F2 141.7(17)
F3 F3' P1 73.9(9)
F2 F3' P1 71.0(10)
F4 F4' F3 120.9(16)
F4 F4' P1 65.7(8)
F3 F4' P1 61.9(7)
F5 F5' F4 120.9(13)
F5 F5' P1 63.5(7)
F4 F5' P1 62.7(7)

loop_
_geom_bond_atom_site_label_1
_geom_bond_atom_site_label_2
_geom_bond_distance
C1 C6 1.362(7)
C1 C2 1.382(7)
C1 Br1 1.907(5)
C2 C3 1.393(7)
C2 H2 0.93
C3 C4 1.385(7)
C3 C7 1.517(6)
C4 O1 1.345(6)
C4 C5 1.414(6)
C5 C6 1.382(7)
C5 C17 1.494(8)
C6 H6 0.93
C7 N3 1.489(6)
C7 H7A 0.97
C7 H7B 0.97
C8 C9 1.469(8)
C8 N3 1.496(7)
C8 H8A 0.97
C8 H8B 0.97
C9 O5 1.441(8)
C9 H9A 0.97
C9 H9B 0.97
C10 O5 1.396(10)
C10 H10A 0.96
C10 H10B 0.96
C10 H10C 0.96
C11 N3 1.495(6)
C11 C12 1.500(8)
C11 H11A 0.97
C11 H11B 0.97
C12 N4 1.343(8)
C12 C13 1.386(8)
C13 C14 1.359(10)
C13 H13 0.93
C14 C15 1.354(12)
C14 H14 0.93
C15 C16 1.409(11)
C15 H15 0.93
C16 N4 1.334(8)
C16 H16 0.93
C17 N1 1.483(7)
C17 H17A 0.97
C17 H17B 0.97
C18 N1 1.483(7)
C18 C19 1.501(7)
C18 H18A 0.97
C18 H18B 0.97
C19 O4 1.408(7)
C19 H19A 0.97
C19 H19B 0.97
C20 O4 1.360(7)
C20 H20A 0.96
C20 H20B 0.96
C20 H20C 0.96
C21 N1 1.453(7)
C21 C22 1.514(8)
C21 H21A 0.97
C21 H21B 0.97
C22 N2 1.360(7)
C22 C23 1.365(8)
C23 C24 1.358(9)
C23 H23 0.93
C24 C25 1.398(9)
C24 H24 0.93
C25 C26 1.358(8)
C25 H25 0.93
C26 N2 1.341(7)
C26 H26 0.93
C27 O3 1.242(7)
C27 O2 1.256(7)
C27 C28 1.482(9)
C28 H28A 0.96
C28 H28B 0.96
C28 H28C 0.96
C29 O6 1.245(6)
C29 O7 1.254(6)
C29 C30 1.499(8)
C30 H30D 0.96
C30 H30E 0.96
C30 H30F 0.96
N1 Zn2 2.206(4)
N2 Zn2 2.127(4)
N3 Zn1 2.196(4)
N4 Zn1 2.114(4)
O1 Zn1 2.007(3)
O1 Zn2 2.020(3)
O2 Zn1 2.000(4)
O3 Zn2 2.068(4)
O4 Zn2 2.368(4)
O5 Zn1 2.433(4)
O6 Zn1 2.067(3)
O7 Zn2 1.991(3)
P1 F3' 1.496(15)
P1 F2' 1.539(17)
P1 F5 1.551(5)
P1 F1 1.556(5)
P1 F4 1.559(7)
P1 F3 1.573(5)
P1 F6 1.587(4)
P1 F2 1.609(8)
P1 F4' 1.631(16)
P1 F5' 1.641(14)
F2 F2' 1.22(2)
F2 F3' 1.25(2)
F3 F3' 1.05(2)
F3 F4' 1.40(2)
F4 F4' 1.14(2)
F4 F5' 1.31(2)
F5 F5' 1.23(2)
F5 F2' 1.25(2)
